data_2016666
loop_
_publ_author_name
'Wei, Guo-Hua'
'Yang, Jin'
'Ma, Jian-Fang'
'Liu, Ying-Ying'
'Li, Shun-Li'

_publ_section_title
;
 A novel cobalt(II) coordination polymer with an unusual four-connected
 4^2^.6^3^.8 topology
;
_journal_coeditor_code FA3149
_journal_issue 7
_journal_name_full 'Acta Crystallographica Section C'
_journal_page_first m267
_journal_page_last m270
_journal_paper_doi 10.1107/S0108270108018921
_journal_volume 64
_journal_year 2008
_chemical_formula_iupac '[Co (C10 H14 N4 O) (C8 H4 O4)], H2 O'
_chemical_formula_moiety 'C18 H18 Co1 N4 O5, H2 O'
_chemical_formula_sum 'C18 H20 Co N4 O6'
_chemical_formula_weight 447.31
_chemical_name_systematic
;
poly[[(\m~2~-benzene-1,3-dicarboxylato){\m~2~-1,1'-[2,2'-oxybis(ethane-2,1-
diyl)]di-1<i>H</i>-imidazole}cobalt(II)] monohydrate]
;
_space_group_IT_number 9
_symmetry_cell_setting monoclinic
_symmetry_space_group_name_Hall 'C -2yc'
_symmetry_space_group_name_H-M 'C 1 c 1'
_atom_sites_solution_hydrogens geom
_atom_sites_solution_primary direct
_atom_sites_solution_secondary difmap
_audit_creation_method SHELXL-97
_cell_angle_alpha 90.00
_cell_angle_beta 102.7530(10)
_cell_angle_gamma 90.00
_cell_formula_units_Z 8
_cell_length_a 15.1641(9)
_cell_length_b 13.1653(9)
_cell_length_c 20.6761(19)
_cell_measurement_reflns_used 4840
_cell_measurement_temperature 293(2)
_cell_measurement_theta_max 25
_cell_measurement_theta_min 2
_cell_volume 4025.9(5)
_computing_cell_refinement 'SAINT (Bruker, 1999)'
_computing_data_collection 'SMART (Bruker, 1997)'
_computing_data_reduction 'SAINT (Bruker, 1999)'
_computing_molecular_graphics 'SHELXTL-Plus (Sheldrick, 2008)'
_computing_publication_material 'SHELXL97 (Sheldrick, 2008)'
_computing_structure_refinement 'SHELXL97 (Sheldrick, 2008)'
_computing_structure_solution 'SHELXS97 (Sheldrick, 2008)'
_diffrn_ambient_temperature 293(2)
_diffrn_measured_fraction_theta_full 0.999
_diffrn_measured_fraction_theta_max 0.999
_diffrn_measurement_device_type 'Bruker APEX CCD area-detector'
_diffrn_measurement_method '\w scans'
_diffrn_radiation_monochromator graphite
_diffrn_radiation_source 'fine-focus sealed tube'
_diffrn_radiation_type MoK\a
_diffrn_radiation_wavelength 0.71069
_diffrn_reflns_av_R_equivalents 0.0371
_diffrn_reflns_av_sigmaI/netI 0.0507
_diffrn_reflns_limit_h_max 18
_diffrn_reflns_limit_h_min -14
_diffrn_reflns_limit_k_max 15
_diffrn_reflns_limit_k_min -13
_diffrn_reflns_limit_l_max 22
_diffrn_reflns_limit_l_min -24
_diffrn_reflns_number 10068
_diffrn_reflns_theta_full 25.00
_diffrn_reflns_theta_max 25.03
_diffrn_reflns_theta_min 2.02
_diffrn_standards_number 0
_exptl_absorpt_coefficient_mu 0.895
_exptl_absorpt_correction_T_max 0.841
_exptl_absorpt_correction_T_min 0.711
_exptl_absorpt_correction_type multi-scan
_exptl_absorpt_process_details '(SADABS; Sheldrick, 1996)'
_exptl_crystal_colour Purple
_exptl_crystal_density_diffrn 1.476
_exptl_crystal_density_method 'not measured'
_exptl_crystal_description Block
_exptl_crystal_F_000 1848
_exptl_crystal_size_max 0.44
_exptl_crystal_size_mid 0.32
_exptl_crystal_size_min 0.19
_refine_diff_density_max 0.461
_refine_diff_density_min -0.269
_refine_ls_abs_structure_details 'Flack (1983), 1999 Friedel pairs'
_refine_ls_abs_structure_Flack 0.007(12)
_refine_ls_extinction_method none
_refine_ls_goodness_of_fit_ref 0.979
_refine_ls_hydrogen_treatment mixed
_refine_ls_matrix_type full
_refine_ls_number_parameters 535
_refine_ls_number_reflns 5554
_refine_ls_number_restraints 4
_refine_ls_restrained_S_all 0.981
_refine_ls_R_factor_all 0.0420
_refine_ls_R_factor_gt 0.0347
_refine_ls_shift/su_max 0.001
_refine_ls_shift/su_mean 0.000
_refine_ls_structure_factor_coef Fsqd
_refine_ls_weighting_details 'calc w=1/[\s^2^(Fo^2^)+(0.0402P)^2^] where P=(Fo^2^+2Fc^2^)/3'
_refine_ls_weighting_scheme calc
_refine_ls_wR_factor_gt 0.0768
_refine_ls_wR_factor_ref 0.0806
_reflns_number_gt 4840
_reflns_number_total 5554
_reflns_threshold_expression I>2\s(I)
_cod_data_source_file fa3149.cif
_cod_data_source_block I
_cod_depositor_comments
;
The following automatic conversions were performed:
'_symmetry_cell_setting' value 'Monoclinic' changed to 'monoclinic'
according to '/home/saulius/struct/CIF-dictionaries/cif_core.dic'
dictionary named 'cif_core.dic' version 2.4.1 from
2010-06-29.

'_geom_bond_publ_flag' value 'Y' changed to 'y' according to
'/home/saulius/struct/CIF-dictionaries/cif_core.dic' dictionary named
'cif_core.dic' version 2.4.1 from 2010-06-29 (8
times).

'_geom_angle_publ_flag' value 'Y' changed to 'y' according to
'/home/saulius/struct/CIF-dictionaries/cif_core.dic' dictionary named
'cif_core.dic' version 2.4.1 from 2010-06-29 (12 times).

Automatic conversion script
Id: cif_fix_enum 1527 2010-12-29 10:47:43Z saulius 

The following automatic conversions were performed:

'_symmetry_cell_setting' value 'Monoclinic' changed to 'monoclinic'
according to /home/saulius/struct/CIF-dictionaries/cif_core.dic
dictionary named 'cif_core.dic' version 2.4.1 from
2010-06-29.

'_geom_bond_publ_flag' value 'Y' changed to 'y'
according to /home/saulius/struct/CIF-dictionaries/cif_core.dic
dictionary named 'cif_core.dic' version 2.4.1 from 2010-06-29 (8
times).

'_geom_angle_publ_flag' value 'Y' changed to 'y' according
to /home/saulius/struct/CIF-dictionaries/cif_core.dic dictionary
named 'cif_core.dic' version 2.4.1 from 2010-06-29 (12 times).

Automatic conversion script
Id: cif_fix_values 1715 2011-07-08 13:25:40Z adriana 
;
_cod_original_sg_symbol_H-M 'C c'
_cod_original_formula_sum 'C18 H20 Co1 N4 O6'
_cod_database_code 2016666
_cod_database_fobs_code 2016666

loop_
_symmetry_equiv_pos_as_xyz
'x, y, z'
'x, -y, z+1/2'
'x+1/2, y+1/2, z'
'x+1/2, -y+1/2, z+1/2'

loop_
_atom_site_type_symbol
_atom_site_label
_atom_site_fract_x
_atom_site_fract_y
_atom_site_fract_z
_atom_site_U_iso_or_equiv
_atom_site_adp_type
_atom_site_calc_flag
_atom_site_refinement_flags
_atom_site_occupancy
Co Co1 0.59672(3) 1.07560(4) 0.12677(3) 0.03690(14) Uani d . 1
Co Co2 0.28068(3) 1.19311(4) 0.39342(3) 0.03903(15) Uani d . 1
C C1 0.7174(3) 1.1442(3) 0.2550(2) 0.0417(9) Uani d . 1
H H1 0.7666 1.1099 0.2456 0.050 Uiso calc R 1
C C2 0.5844(3) 1.2016(3) 0.2496(2) 0.0519(11) Uani d . 1
H H2 0.5229 1.2139 0.2349 0.062 Uiso calc R 1
C C3 0.6374(3) 1.2411(4) 0.3047(2) 0.0536(12) Uani d . 1
H H3 0.6196 1.2850 0.3347 0.064 Uiso calc R 1
C C4 0.8036(3) 1.2323(4) 0.3573(2) 0.0593(13) Uani d . 1
H H4A 0.8515 1.1843 0.3555 0.071 Uiso calc R 1
H H4B 0.7915 1.2296 0.4015 0.071 Uiso calc R 1
C C5 0.8328(3) 1.3369(4) 0.3437(3) 0.0627(13) Uani d . 1
H H5A 0.8428 1.3410 0.2990 0.075 Uiso calc R 1
H H5B 0.7868 1.3859 0.3481 0.075 Uiso calc R 1
C C6 0.9403(3) 1.4604(4) 0.3907(3) 0.0585(12) Uani d . 1
H H6A 0.8959 1.5031 0.4049 0.070 Uiso calc R 1
H H6B 0.9444 1.4810 0.3465 0.070 Uiso calc R 1
C C7 1.0296(3) 1.4717(4) 0.4371(2) 0.0542(12) Uani d . 1
H H7A 1.0418 1.5433 0.4458 0.065 Uiso calc R 1
H H7B 1.0275 1.4392 0.4789 0.065 Uiso calc R 1
C C8 1.1422(3) 1.4674(4) 0.3632(3) 0.0647(14) Uani d . 1
H H8 1.1280 1.5289 0.3411 0.078 Uiso calc R 1
C C9 1.2045(3) 1.4013(4) 0.3539(3) 0.0600(13) Uani d . 1
H H9 1.2421 1.4094 0.3243 0.072 Uiso calc R 1
C C10 1.1420(3) 1.3389(3) 0.4281(2) 0.0416(10) Uani d . 1
H H10 1.1272 1.2954 0.4595 0.050 Uiso calc R 1
C C11 0.4490(3) 0.9192(3) 0.0960(2) 0.0476(11) Uani d . 1
H H11 0.4141 0.9599 0.0633 0.057 Uiso calc R 1
C C12 0.5569(4) 0.8647(4) 0.1723(3) 0.0825(19) Uani d . 1
H H12 0.6118 0.8597 0.2029 0.099 Uiso calc R 1
C C13 0.4893(4) 0.7956(4) 0.1626(3) 0.090(2) Uani d . 1
H H13 0.4892 0.7348 0.1854 0.108 Uiso calc R 1
C C14 0.3368(3) 0.7799(4) 0.0858(3) 0.0692(15) Uani d D 1
H H14A 0.3134 0.8065 0.0416 0.083 Uiso calc R 1
H H14B 0.3480 0.7079 0.0817 0.083 Uiso calc R 1
C C15 0.2691(5) 0.7927(5) 0.1245(4) 0.099(2) Uani d D 1
H H15A 0.2167 0.7518 0.1050 0.119 Uiso calc R 1
H H15B 0.2930 0.7670 0.1689 0.119 Uiso calc R 1
C C16 0.1631(4) 0.9020(5) 0.1544(3) 0.090(2) Uani d . 1
H H16A 0.1736 0.8744 0.1989 0.108 Uiso calc R 1
H H16B 0.1135 0.8650 0.1267 0.108 Uiso calc R 1
C C17 0.1405(3) 1.0105(5) 0.1553(3) 0.0763(16) Uani d . 1
H H17A 0.1382 1.0389 0.1116 0.092 Uiso calc R 1
H H17B 0.0807 1.0173 0.1645 0.092 Uiso calc R 1
C C18 0.2877(3) 1.1029(4) 0.1990(3) 0.0611(13) Uani d . 1
H H18 0.3144 1.0959 0.1628 0.073 Uiso calc R 1
C C19 0.3230(3) 1.1485(4) 0.2569(2) 0.0599(13) Uani d . 1
H H19 0.3795 1.1795 0.2674 0.072 Uiso calc R 1
C C20 0.1928(3) 1.0941(4) 0.2641(2) 0.0536(12) Uani d . 1
H H20 0.1413 1.0792 0.2797 0.064 Uiso calc R 1
C C21 0.7544(3) 0.9815(3) 0.1130(2) 0.0424(10) Uani d . 1
C C22 0.8204(2) 0.9414(3) 0.0749(2) 0.0342(9) Uani d . 1
C C23 0.8341(3) 0.9904(3) 0.0182(2) 0.0444(10) Uani d . 1
H H23 0.8023 1.0493 0.0034 0.053 Uiso calc R 1
C C24 0.8953(3) 0.9508(3) -0.0160(2) 0.0497(11) Uani d . 1
H H24 0.9049 0.9841 -0.0535 0.060 Uiso calc R 1
C C25 0.9421(3) 0.8627(3) 0.0051(2) 0.0421(10) Uani d . 1
H H25 0.9836 0.8373 -0.0179 0.050 Uiso calc R 1
C C26 0.9272(2) 0.8122(3) 0.06058(18) 0.0317(8) Uani d . 1
C C27 0.8672(2) 0.8517(3) 0.09497(18) 0.0323(8) Uani d . 1
H H27 0.8576 0.8178 0.1323 0.039 Uiso calc R 1
C C28 0.9730(3) 0.7129(3) 0.0837(2) 0.0370(9) Uani d . 1
C C29 0.4407(3) 1.2786(3) 0.4178(2) 0.0387(9) Uani d . 1
C C30 0.5333(3) 1.3168(3) 0.44829(19) 0.0337(9) Uani d . 1
C C31 0.5917(3) 1.2643(3) 0.4974(2) 0.0504(11) Uani d . 1
H H31 0.5727 1.2043 0.5138 0.061 Uiso calc R 1
C C32 0.6783(3) 1.2999(4) 0.5228(3) 0.0610(13) Uani d . 1
H H32 0.7177 1.2631 0.5552 0.073 Uiso calc R 1
C C33 0.7060(3) 1.3906(4) 0.4996(2) 0.0537(12) Uani d . 1
H H33 0.7645 1.4143 0.5161 0.064 Uiso calc R 1
C C34 0.6470(2) 1.4460(3) 0.4521(2) 0.0375(9) Uani d . 1
C C35 0.5618(2) 1.4084(3) 0.42610(18) 0.0329(8) Uani d . 1
H H35 0.5227 1.4447 0.3932 0.039 Uiso calc R 1
C C36 0.6734(3) 1.5474(3) 0.4277(2) 0.0413(10) Uani d . 1
N N1 0.6354(2) 1.1400(2) 0.21813(16) 0.0384(8) Uani d . 1
N N2 0.7214(2) 1.2043(3) 0.30794(16) 0.0456(9) Uani d . 1
N N3 1.1026(2) 1.4277(2) 0.41162(19) 0.0434(8) Uani d . 1
N N4 1.2045(2) 1.3194(2) 0.39478(17) 0.0413(8) Uani d . 1
N N5 0.5302(2) 0.9434(3) 0.12895(18) 0.0472(9) Uani d . 1
N N6 0.4225(3) 0.8306(3) 0.1144(2) 0.0561(10) Uani d . 1
N N7 0.2045(3) 1.0689(3) 0.20420(19) 0.0559(10) Uani d . 1
N N8 0.2640(2) 1.1430(3) 0.29847(16) 0.0449(8) Uani d . 1
O O1 0.69757(19) 1.0482(2) 0.08332(15) 0.0491(7) Uani d . 1
O O2 0.7561(2) 0.9512(3) 0.16961(16) 0.0619(9) Uani d . 1
O O3 0.9419(2) 0.6577(2) 0.12121(17) 0.0592(9) Uani d . 1
O O4 1.04582(18) 0.6901(2) 0.06551(14) 0.0433(7) Uani d . 1
O O5 0.40953(18) 1.2043(2) 0.44555(15) 0.0479(7) Uani d . 1
O O6 0.3958(2) 1.3188(2) 0.36714(16) 0.0577(9) Uani d . 1
O O7 0.6159(2) 1.5991(2) 0.39070(17) 0.0617(9) Uani d . 1
O O8 0.7556(2) 1.5744(2) 0.44611(16) 0.0536(8) Uani d . 1
O O9 0.9138(2) 1.3568(2) 0.39055(16) 0.0611(9) Uani d . 1
O O10 0.2414(3) 0.8919(4) 0.1291(3) 0.1064(16) Uani d . 1
O O1W 0.9264(4) 0.9184(4) 0.2560(2) 0.0947(14) Uani d D 1
O O2W 0.4608(4) 0.6253(4) 0.2791(3) 0.1110(18) Uani d . 1
H H1A 0.861(6) 0.932(6) 0.236(4) 0.167 Uiso d . 1
H H1B 0.911(6) 0.905(7) 0.291(3) 0.167 Uiso d D 1
H H2A 0.496(6) 0.621(7) 0.317(4) 0.167 Uiso d . 1
H H2B 0.467(7) 0.569(7) 0.260(5) 0.167 Uiso d . 1

loop_
_atom_site_aniso_label
_atom_site_aniso_U_11
_atom_site_aniso_U_22
_atom_site_aniso_U_33
_atom_site_aniso_U_12
_atom_site_aniso_U_13
_atom_site_aniso_U_23
Co1 0.0374(3) 0.0295(3) 0.0439(3) 0.0036(2) 0.0093(2) -0.0014(3)
Co2 0.0341(3) 0.0369(3) 0.0459(3) -0.0058(3) 0.0084(2) -0.0022(3)
C1 0.042(2) 0.037(2) 0.048(2) 0.0008(18) 0.014(2) -0.0020(19)
C2 0.043(3) 0.059(3) 0.058(3) -0.002(2) 0.022(2) -0.010(2)
C3 0.055(3) 0.057(3) 0.053(3) 0.001(2) 0.020(2) -0.014(2)
C4 0.059(3) 0.062(3) 0.050(3) -0.007(2) -0.001(2) -0.004(2)
C5 0.054(3) 0.060(3) 0.067(3) -0.004(2) -0.003(2) -0.002(3)
C6 0.056(3) 0.044(3) 0.074(3) 0.004(2) 0.011(3) 0.001(2)
C7 0.057(3) 0.041(3) 0.064(3) 0.002(2) 0.012(2) -0.011(2)
C8 0.069(3) 0.046(3) 0.085(4) 0.008(2) 0.031(3) 0.027(3)
C9 0.063(3) 0.058(3) 0.064(3) 0.002(3) 0.025(2) 0.021(3)
C10 0.043(2) 0.027(2) 0.056(3) -0.0025(18) 0.012(2) -0.0004(19)
C11 0.051(3) 0.031(2) 0.059(3) 0.003(2) 0.007(2) -0.001(2)
C12 0.078(4) 0.055(4) 0.095(4) -0.011(3) -0.023(3) 0.032(3)
C13 0.103(5) 0.051(3) 0.102(5) -0.019(3) -0.008(4) 0.033(3)
C14 0.077(4) 0.047(3) 0.082(4) -0.024(3) 0.014(3) -0.019(3)
C15 0.105(5) 0.087(5) 0.118(5) -0.053(4) 0.053(5) -0.039(4)
C16 0.083(4) 0.097(5) 0.093(5) -0.045(4) 0.024(4) -0.035(4)
C17 0.058(3) 0.108(5) 0.059(3) -0.019(3) 0.007(3) -0.017(3)
C18 0.064(3) 0.071(3) 0.057(3) -0.015(3) 0.031(2) -0.014(3)
C19 0.052(3) 0.065(3) 0.067(3) -0.016(2) 0.023(2) -0.011(3)
C20 0.043(3) 0.071(3) 0.051(3) -0.007(2) 0.019(2) -0.005(2)
C21 0.036(2) 0.037(3) 0.053(3) 0.0082(19) 0.008(2) -0.006(2)
C22 0.025(2) 0.032(2) 0.044(2) 0.0039(16) 0.0056(17) -0.0054(17)
C23 0.046(2) 0.030(2) 0.056(3) 0.0107(18) 0.009(2) 0.0076(19)
C24 0.054(3) 0.047(3) 0.054(3) 0.007(2) 0.024(2) 0.011(2)
C25 0.034(2) 0.043(2) 0.051(2) 0.0073(18) 0.0151(19) -0.002(2)
C26 0.0256(19) 0.028(2) 0.040(2) 0.0038(15) 0.0036(16) -0.0050(16)
C27 0.030(2) 0.026(2) 0.039(2) 0.0065(16) 0.0035(16) 0.0015(16)
C28 0.031(2) 0.031(2) 0.047(2) 0.0076(17) 0.0038(18) -0.0031(18)
C29 0.033(2) 0.035(2) 0.048(2) -0.0082(18) 0.0109(19) -0.0031(19)
C30 0.031(2) 0.030(2) 0.042(2) -0.0057(16) 0.0113(17) -0.0038(17)
C31 0.047(3) 0.033(2) 0.067(3) -0.007(2) 0.002(2) 0.008(2)
C32 0.042(3) 0.046(3) 0.085(4) -0.005(2) -0.009(2) 0.011(2)
C33 0.031(2) 0.049(3) 0.075(3) -0.011(2) -0.001(2) -0.001(2)
C34 0.033(2) 0.033(2) 0.050(2) -0.0105(17) 0.0170(19) -0.0064(18)
C35 0.027(2) 0.033(2) 0.040(2) -0.0041(16) 0.0112(16) -0.0009(16)
C36 0.046(3) 0.038(2) 0.047(2) -0.019(2) 0.024(2) -0.0099(19)
N1 0.039(2) 0.035(2) 0.0416(19) 0.0011(15) 0.0096(16) -0.0026(15)
N2 0.049(2) 0.045(2) 0.042(2) -0.0036(16) 0.0056(17) -0.0067(16)
N3 0.041(2) 0.034(2) 0.054(2) -0.0010(16) 0.0089(17) 0.0023(16)
N4 0.039(2) 0.0343(19) 0.049(2) -0.0026(15) 0.0068(17) -0.0002(15)
N5 0.048(2) 0.034(2) 0.057(2) 0.0008(16) 0.0055(18) 0.0037(16)
N6 0.065(3) 0.035(2) 0.067(3) -0.0101(19) 0.013(2) 0.0003(18)
N7 0.051(2) 0.069(3) 0.049(2) -0.0130(19) 0.0124(19) -0.0097(19)
N8 0.042(2) 0.048(2) 0.047(2) -0.0078(17) 0.0130(17) -0.0011(17)
O1 0.0425(16) 0.0424(17) 0.0628(19) 0.0211(14) 0.0128(14) 0.0015(14)
O2 0.069(2) 0.066(2) 0.057(2) 0.0274(17) 0.0277(18) 0.0086(17)
O3 0.059(2) 0.0363(18) 0.088(2) 0.0135(15) 0.0284(18) 0.0141(17)
O4 0.0358(16) 0.0413(16) 0.0516(17) 0.0147(12) 0.0070(13) -0.0057(13)
O5 0.0375(16) 0.0400(16) 0.0655(19) -0.0167(13) 0.0099(14) 0.0045(14)
O6 0.0423(18) 0.061(2) 0.061(2) -0.0201(16) -0.0077(16) 0.0100(17)
O7 0.068(2) 0.0419(19) 0.075(2) -0.0177(17) 0.0143(19) 0.0130(17)
O8 0.0445(18) 0.0526(19) 0.068(2) -0.0260(15) 0.0208(15) -0.0090(15)
O9 0.0545(19) 0.046(2) 0.072(2) -0.0004(15) -0.0081(17) 0.0000(16)
O10 0.079(3) 0.085(3) 0.168(5) -0.036(2) 0.054(3) -0.059(3)
O1W 0.108(3) 0.105(3) 0.064(2) -0.007(3) 0.006(3) 0.018(2)
O2W 0.092(4) 0.099(4) 0.132(5) 0.005(3) 0.003(3) 0.036(4)

loop_
_atom_type_symbol
_atom_type_description
_atom_type_scat_dispersion_real
_atom_type_scat_dispersion_imag
_atom_type_scat_source
C C 0.0033 0.0016 'International Tables Vol C Tables 4.2.6.8 and 6.1.1.4'
H H 0.0000 0.0000 'International Tables Vol C Tables 4.2.6.8 and 6.1.1.4'
N N 0.0061 0.0033 'International Tables Vol C Tables 4.2.6.8 and 6.1.1.4'
O O 0.0106 0.0060 'International Tables Vol C Tables 4.2.6.8 and 6.1.1.4'
Co Co 0.3494 0.9721 'International Tables Vol C Tables 4.2.6.8 and 6.1.1.4'

loop_
_geom_angle_atom_site_label_1
_geom_angle_atom_site_label_2
_geom_angle_atom_site_label_3
_geom_angle_site_symmetry_1
_geom_angle_site_symmetry_3
_geom_angle
_geom_angle_publ_flag
O1 Co1 O4 . 3_455 94.52(12) y
O1 Co1 N5 . . 107.13(14) y
O4 Co1 N5 3_455 . 122.46(13) y
O1 Co1 N1 . . 113.96(13) y
O4 Co1 N1 3_455 . 105.31(12) y
N5 Co1 N1 . . 112.44(14) y
O8 Co2 O5 3_445 . 92.54(12) y
O8 Co2 N4 3_445 1_455 117.28(13) y
O5 Co2 N4 . 1_455 114.84(13) y
O8 Co2 N8 3_445 . 106.00(13) y
O5 Co2 N8 . . 116.05(13) y
N4 Co2 N8 1_455 . 109.23(14) y
N1 C1 N2 . . 111.5(4) ?
N1 C1 H1 . . 124.2 ?
N2 C1 H1 . . 124.2 ?
C3 C2 N1 . . 109.6(4) ?
C3 C2 H2 . . 125.2 ?
N1 C2 H2 . . 125.2 ?
C2 C3 N2 . . 106.4(4) ?
C2 C3 H3 . . 126.8 ?
N2 C3 H3 . . 126.8 ?
N2 C4 C5 . . 109.9(4) ?
N2 C4 H4A . . 109.7 ?
C5 C4 H4A . . 109.7 ?
N2 C4 H4B . . 109.7 ?
C5 C4 H4B . . 109.7 ?
H4A C4 H4B . . 108.2 ?
O9 C5 C4 . . 106.9(4) ?
O9 C5 H5A . . 110.3 ?
C4 C5 H5A . . 110.3 ?
O9 C5 H5B . . 110.3 ?
C4 C5 H5B . . 110.3 ?
H5A C5 H5B . . 108.6 ?
O9 C6 C7 . . 108.3(4) ?
O9 C6 H6A . . 110.0 ?
C7 C6 H6A . . 110.0 ?
O9 C6 H6B . . 110.0 ?
C7 C6 H6B . . 110.0 ?
H6A C6 H6B . . 108.4 ?
N3 C7 C6 . . 112.7(4) ?
N3 C7 H7A . . 109.0 ?
C6 C7 H7A . . 109.0 ?
N3 C7 H7B . . 109.0 ?
C6 C7 H7B . . 109.0 ?
H7A C7 H7B . . 107.8 ?
C9 C8 N3 . . 107.1(4) ?
C9 C8 H8 . . 126.5 ?
N3 C8 H8 . . 126.5 ?
C8 C9 N4 . . 109.2(4) ?
C8 C9 H9 . . 125.4 ?
N4 C9 H9 . . 125.4 ?
N4 C10 N3 . . 112.0(4) ?
N4 C10 H10 . . 124.0 ?
N3 C10 H10 . . 124.0 ?
N5 C11 N6 . . 112.1(4) ?
N5 C11 H11 . . 123.9 ?
N6 C11 H11 . . 123.9 ?
C13 C12 N5 . . 107.8(5) ?
C13 C12 H12 . . 126.1 ?
N5 C12 H12 . . 126.1 ?
N6 C13 C12 . . 107.7(5) ?
N6 C13 H13 . . 126.1 ?
C12 C13 H13 . . 126.1 ?
C15 C14 N6 . . 113.5(4) ?
C15 C14 H14A . . 108.9 ?
N6 C14 H14A . . 108.9 ?
C15 C14 H14B . . 108.9 ?
N6 C14 H14B . . 108.9 ?
H14A C14 H14B . . 107.7 ?
O10 C15 C14 . . 114.3(5) ?
O10 C15 H15A . . 108.7 ?
C14 C15 H15A . . 108.7 ?
O10 C15 H15B . . 108.7 ?
C14 C15 H15B . . 108.7 ?
H15A C15 H15B . . 107.6 ?
O10 C16 C17 . . 108.4(5) ?
O10 C16 H16A . . 110.0 ?
C17 C16 H16A . . 110.0 ?
O10 C16 H16B . . 110.0 ?
C17 C16 H16B . . 110.0 ?
H16A C16 H16B . . 108.4 ?
N7 C17 C16 . . 113.6(5) ?
N7 C17 H17A . . 108.9 ?
C16 C17 H17A . . 108.9 ?
N7 C17 H17B . . 108.9 ?
C16 C17 H17B . . 108.9 ?
H17A C17 H17B . . 107.7 ?
C19 C18 N7 . . 105.7(4) ?
C19 C18 H18 . . 127.2 ?
N7 C18 H18 . . 127.2 ?
C18 C19 N8 . . 110.4(4) ?
C18 C19 H19 . . 124.8 ?
N8 C19 H19 . . 124.8 ?
N8 C20 N7 . . 111.2(4) ?
N8 C20 H20 . . 124.4 ?
N7 C20 H20 . . 124.4 ?
O2 C21 O1 . . 123.0(4) ?
O2 C21 C22 . . 120.6(4) ?
O1 C21 C22 . . 116.4(4) ?
C23 C22 C27 . . 118.9(3) ?
C23 C22 C21 . . 121.3(4) ?
C27 C22 C21 . . 119.8(4) ?
C24 C23 C22 . . 119.7(4) ?
C24 C23 H23 . . 120.1 ?
C22 C23 H23 . . 120.1 ?
C25 C24 C23 . . 120.8(4) ?
C25 C24 H24 . . 119.6 ?
C23 C24 H24 . . 119.6 ?
C24 C25 C26 . . 119.8(3) ?
C24 C25 H25 . . 120.1 ?
C26 C25 H25 . . 120.1 ?
C27 C26 C25 . . 119.7(3) ?
C27 C26 C28 . . 118.4(3) ?
C25 C26 C28 . . 122.0(3) ?
C26 C27 C22 . . 121.2(4) ?
C26 C27 H27 . . 119.4 ?
C22 C27 H27 . . 119.4 ?
O3 C28 O4 . . 121.5(4) ?
O3 C28 C26 . . 119.9(4) ?
O4 C28 C26 . . 118.5(4) ?
O6 C29 O5 . . 121.4(4) ?
O6 C29 C30 . . 120.3(3) ?
O5 C29 C30 . . 118.3(4) ?
C31 C30 C35 . . 118.8(4) ?
C31 C30 C29 . . 122.3(3) ?
C35 C30 C29 . . 118.9(4) ?
C30 C31 C32 . . 120.8(4) ?
C30 C31 H31 . . 119.6 ?
C32 C31 H31 . . 119.6 ?
C31 C32 C33 . . 119.7(4) ?
C31 C32 H32 . . 120.1 ?
C33 C32 H32 . . 120.1 ?
C34 C33 C32 . . 120.1(4) ?
C34 C33 H33 . . 119.9 ?
C32 C33 H33 . . 119.9 ?
C35 C34 C33 . . 119.5(4) ?
C35 C34 C36 . . 118.8(4) ?
C33 C34 C36 . . 121.7(4) ?
C34 C35 C30 . . 121.0(4) ?
C34 C35 H35 . . 119.5 ?
C30 C35 H35 . . 119.5 ?
O7 C36 O8 . . 123.0(4) ?
O7 C36 C34 . . 119.5(4) ?
O8 C36 C34 . . 117.5(4) ?
C1 N1 C2 . . 105.1(4) ?
C1 N1 Co1 . . 126.9(3) ?
C2 N1 Co1 . . 127.3(3) ?
C1 N2 C3 . . 107.3(3) ?
C1 N2 C4 . . 126.4(4) ?
C3 N2 C4 . . 126.1(4) ?
C10 N3 C8 . . 106.1(4) ?
C10 N3 C7 . . 126.7(4) ?
C8 N3 C7 . . 127.1(4) ?
C10 N4 C9 . . 105.6(4) ?
C10 N4 Co2 . 1_655 130.2(3) ?
C9 N4 Co2 . 1_655 124.0(3) ?
C11 N5 C12 . . 105.4(4) ?
C11 N5 Co1 . . 128.0(3) ?
C12 N5 Co1 . . 126.1(3) ?
C11 N6 C13 . . 106.9(4) ?
C11 N6 C14 . . 126.0(4) ?
C13 N6 C14 . . 127.1(4) ?
C20 N7 C18 . . 107.9(4) ?
C20 N7 C17 . . 124.9(4) ?
C18 N7 C17 . . 127.2(4) ?
C20 N8 C19 . . 104.9(4) ?
C20 N8 Co2 . . 126.2(3) ?
C19 N8 Co2 . . 128.9(3) ?
C21 O1 Co1 . . 114.4(3) ?
C28 O4 Co1 . 3_545 103.1(2) ?
C29 O5 Co2 . . 103.1(3) ?
C36 O8 Co2 . 3 110.4(3) ?
C5 O9 C6 . . 112.5(3) ?
C15 O10 C16 . . 114.2(5) ?
H1A O1W H1B . . 88(8) ?
H2A O2W H2B . . 105(9) ?

loop_
_geom_bond_atom_site_label_1
_geom_bond_atom_site_label_2
_geom_bond_site_symmetry_2
_geom_bond_distance
_geom_bond_publ_flag
Co1 O1 . 1.970(3) y
Co1 O4 3_455 2.011(3) y
Co1 N5 . 2.018(3) y
Co1 N1 . 2.035(3) y
Co2 O8 3_445 1.989(3) y
Co2 O5 . 2.018(3) y
Co2 N4 1_455 2.029(3) y
Co2 N8 . 2.033(3) y
C1 N1 . 1.308(5) ?
C1 N2 . 1.341(5) ?
C1 H1 . 0.9300 ?
C2 C3 . 1.346(6) ?
C2 N1 . 1.377(5) ?
C2 H2 . 0.9300 ?
C3 N2 . 1.351(5) ?
C3 H3 . 0.9300 ?
C4 N2 . 1.473(5) ?
C4 C5 . 1.492(7) ?
C4 H4A . 0.9700 ?
C4 H4B . 0.9700 ?
C5 O9 . 1.411(5) ?
C5 H5A . 0.9700 ?
C5 H5B . 0.9700 ?
C6 O9 . 1.422(6) ?
C6 C7 . 1.484(6) ?
C6 H6A . 0.9700 ?
C6 H6B . 0.9700 ?
C7 N3 . 1.448(5) ?
C7 H7A . 0.9700 ?
C7 H7B . 0.9700 ?
C8 C9 . 1.329(7) ?
C8 N3 . 1.380(6) ?
C8 H8 . 0.9300 ?
C9 N4 . 1.370(5) ?
C9 H9 . 0.9300 ?
C10 N4 . 1.313(5) ?
C10 N3 . 1.323(5) ?
C10 H10 . 0.9300 ?
C11 N5 . 1.308(5) ?
C11 N6 . 1.318(5) ?
C11 H11 . 0.9300 ?
C12 C13 . 1.352(7) ?
C12 N5 . 1.371(6) ?
C12 H12 . 0.9300 ?
C13 N6 . 1.337(7) ?
C13 H13 . 0.9300 ?
C14 C15 . 1.445(7) ?
C14 N6 . 1.464(6) ?
C14 H14A . 0.9700 ?
C14 H14B . 0.9700 ?
C15 O10 . 1.381(7) ?
C15 H15A . 0.9700 ?
C15 H15B . 0.9700 ?
C16 O10 . 1.406(7) ?
C16 C17 . 1.470(8) ?
C16 H16A . 0.9700 ?
C16 H16B . 0.9700 ?
C17 N7 . 1.458(6) ?
C17 H17A . 0.9700 ?
C17 H17B . 0.9700 ?
C18 C19 . 1.341(7) ?
C18 N7 . 1.365(6) ?
C18 H18 . 0.9300 ?
C19 N8 . 1.373(5) ?
C19 H19 . 0.9300 ?
C20 N8 . 1.321(5) ?
C20 N7 . 1.331(6) ?
C20 H20 . 0.9300 ?
C21 O2 . 1.232(5) ?
C21 O1 . 1.287(5) ?
C21 C22 . 1.499(5) ?
C22 C23 . 1.392(6) ?
C22 C27 . 1.393(5) ?
C23 C24 . 1.387(6) ?
C23 H23 . 0.9300 ?
C24 C25 . 1.379(6) ?
C24 H24 . 0.9300 ?
C25 C26 . 1.388(5) ?
C25 H25 . 0.9300 ?
C26 C27 . 1.374(5) ?
C26 C28 . 1.508(5) ?
C27 H27 . 0.9300 ?
C28 O3 . 1.231(5) ?
C28 O4 . 1.279(4) ?
C29 O6 . 1.235(5) ?
C29 O5 . 1.277(5) ?
C29 C30 . 1.494(5) ?
C30 C31 . 1.377(6) ?
C30 C35 . 1.392(5) ?
C31 C32 . 1.384(6) ?
C31 H31 . 0.9300 ?
C32 C33 . 1.386(6) ?
C32 H32 . 0.9300 ?
C33 C34 . 1.381(6) ?
C33 H33 . 0.9300 ?
C34 C35 . 1.378(5) ?
C34 C36 . 1.511(5) ?
C35 H35 . 0.9300 ?
C36 O7 . 1.231(5) ?
C36 O8 . 1.271(5) ?
N4 Co2 1_655 2.029(3) ?
O4 Co1 3_545 2.011(3) ?
O8 Co2 3 1.989(3) ?
O1W H1A . 1.00(9) ?
O1W H1B . 0.83(7) ?
O2W H2A . 0.84(9) ?
O2W H2B . 0.86(9) ?

loop_
_geom_hbond_atom_site_label_D
_geom_hbond_atom_site_label_H
_geom_hbond_atom_site_label_A
_geom_hbond_site_symmetry_A
_geom_hbond_distance_DH
_geom_hbond_distance_HA
_geom_hbond_distance_DA
_geom_hbond_angle_DHA
O1W H1A O2 . 1.00(9) 1.87(9) 2.830(6) 158(8)
O1W H1B O6 3_545 0.83(7) 1.99(4) 2.773(5) 157(9)
O2W H2A O7 1_545 0.84(9) 2.12(9) 2.929(6) 160(9)

loop_
_geom_torsion_atom_site_label_1
_geom_torsion_atom_site_label_2
_geom_torsion_atom_site_label_3
_geom_torsion_atom_site_label_4
_geom_torsion_site_symmetry_1
_geom_torsion_site_symmetry_4
_geom_torsion
N1 C2 C3 N2 . . 0.0(5)
N2 C4 C5 O9 . . -177.2(4)
O9 C6 C7 N3 . . 72.2(5)
N3 C8 C9 N4 . . 0.9(6)
N5 C12 C13 N6 . . 0.2(8)
N6 C14 C15 O10 . . 63.9(8)
O10 C16 C17 N7 . . -69.4(6)
N7 C18 C19 N8 . . 0.5(6)
O2 C21 C22 C23 . . -164.7(4)
O1 C21 C22 C23 . . 15.0(6)
O2 C21 C22 C27 . . 17.4(6)
O1 C21 C22 C27 . . -162.9(4)
C27 C22 C23 C24 . . -1.8(6)
C21 C22 C23 C24 . . -179.6(4)
C22 C23 C24 C25 . . 0.8(6)
C23 C24 C25 C26 . . 0.8(6)
C24 C25 C26 C27 . . -1.4(6)
C24 C25 C26 C28 . . 176.9(4)
C25 C26 C27 C22 . . 0.4(6)
C28 C26 C27 C22 . . -177.9(3)
C23 C22 C27 C26 . . 1.2(6)
C21 C22 C27 C26 . . 179.1(3)
C27 C26 C28 O3 . . 17.1(6)
C25 C26 C28 O3 . . -161.1(4)
C27 C26 C28 O4 . . -160.2(3)
C25 C26 C28 O4 . . 21.5(5)
O6 C29 C30 C31 . . -168.5(4)
O5 C29 C30 C31 . . 11.9(6)
O6 C29 C30 C35 . . 11.1(6)
O5 C29 C30 C35 . . -168.5(4)
C35 C30 C31 C32 . . -2.3(7)
C29 C30 C31 C32 . . 177.4(4)
C30 C31 C32 C33 . . 1.6(8)
C31 C32 C33 C34 . . 0.9(8)
C32 C33 C34 C35 . . -2.6(7)
C32 C33 C34 C36 . . 177.5(4)
C33 C34 C35 C30 . . 1.9(6)
C36 C34 C35 C30 . . -178.2(3)
C31 C30 C35 C34 . . 0.5(6)
C29 C30 C35 C34 . . -179.1(3)
C35 C34 C36 O7 . . 7.7(6)
C33 C34 C36 O7 . . -172.4(4)
C35 C34 C36 O8 . . -171.3(4)
C33 C34 C36 O8 . . 8.6(6)
N2 C1 N1 C2 . . 0.3(5)
N2 C1 N1 Co1 . . 171.2(3)
C3 C2 N1 C1 . . -0.1(5)
C3 C2 N1 Co1 . . -171.0(3)
O1 Co1 N1 C1 . . -15.6(4)
O4 Co1 N1 C1 3_455 . -117.8(3)
N5 Co1 N1 C1 . . 106.5(4)
O1 Co1 N1 C2 . . 153.3(3)
O4 Co1 N1 C2 3_455 . 51.1(4)
N5 Co1 N1 C2 . . -84.5(4)
N1 C1 N2 C3 . . -0.3(5)
N1 C1 N2 C4 . . -175.4(4)
C2 C3 N2 C1 . . 0.2(5)
C2 C3 N2 C4 . . 175.3(4)
C5 C4 N2 C1 . . 101.4(5)
C5 C4 N2 C3 . . -72.8(6)
N4 C10 N3 C8 . . 1.0(5)
N4 C10 N3 C7 . . 178.3(4)
C9 C8 N3 C10 . . -1.1(6)
C9 C8 N3 C7 . . -178.4(4)
C6 C7 N3 C10 . . -101.1(5)
C6 C7 N3 C8 . . 75.6(6)
N3 C10 N4 C9 . . -0.4(5)
N3 C10 N4 Co2 . 1_655 -175.2(3)
C8 C9 N4 C10 . . -0.3(6)
C8 C9 N4 Co2 . 1_655 174.8(3)
N6 C11 N5 C12 . . -0.8(5)
N6 C11 N5 Co1 . . -173.2(3)
C13 C12 N5 C11 . . 0.3(7)
C13 C12 N5 Co1 . . 172.9(4)
O1 Co1 N5 C11 . . -111.2(4)
O4 Co1 N5 C11 3_455 . -4.1(4)
N1 Co1 N5 C11 . . 122.9(4)
O1 Co1 N5 C12 . . 77.9(5)
O4 Co1 N5 C12 3_455 . -175.0(4)
N1 Co1 N5 C12 . . -48.0(5)
N5 C11 N6 C13 . . 0.9(6)
N5 C11 N6 C14 . . -177.7(4)
C12 C13 N6 C11 . . -0.7(7)
C12 C13 N6 C14 . . 178.0(5)
C15 C14 N6 C11 . . -99.5(7)
C15 C14 N6 C13 . . 82.1(8)
N8 C20 N7 C18 . . 0.1(6)
N8 C20 N7 C17 . . 177.1(5)
C19 C18 N7 C20 . . -0.4(6)
C19 C18 N7 C17 . . -177.3(5)
C16 C17 N7 C20 . . -98.0(6)
C16 C17 N7 C18 . . 78.5(7)
N7 C20 N8 C19 . . 0.2(5)
N7 C20 N8 Co2 . . -177.8(3)
C18 C19 N8 C20 . . -0.5(6)
C18 C19 N8 Co2 . . 177.5(4)
O8 Co2 N8 C20 3_445 . 51.5(4)
O5 Co2 N8 C20 . . 152.5(4)
N4 Co2 N8 C20 1_455 . -75.8(4)
O8 Co2 N8 C19 3_445 . -126.1(4)
O5 Co2 N8 C19 . . -25.1(4)
N4 Co2 N8 C19 1_455 . 106.6(4)
O2 C21 O1 Co1 . . -13.1(6)
C22 C21 O1 Co1 . . 167.2(3)
O4 Co1 O1 C21 3_455 . 174.0(3)
N5 Co1 O1 C21 . . -60.0(3)
N1 Co1 O1 C21 . . 65.1(3)
O3 C28 O4 Co1 . 3_545 -12.1(4)
C26 C28 O4 Co1 . 3_545 165.3(3)
O6 C29 O5 Co2 . . -6.1(5)
C30 C29 O5 Co2 . . 173.5(3)
O8 Co2 O5 C29 3_445 . 178.7(3)
N4 Co2 O5 C29 1_455 . -59.5(3)
N8 Co2 O5 C29 . . 69.6(3)
O7 C36 O8 Co2 . 3 -11.3(5)
C34 C36 O8 Co2 . 3 167.7(3)
C4 C5 O9 C6 . . -169.4(4)
C7 C6 O9 C5 . . -175.2(4)
C14 C15 O10 C16 . . 167.2(5)
C17 C16 O10 C15 . . -178.9(6)
